data_4037898
loop_
_publ_author_name
'Wagner, Philippe'
'Rominger, Frank'
'Oeser, Thomas'
'Mastalerz, Michael'

_publ_section_title
;
 Solvent Controlled Racemic Resolution of C3-Symmetric
 Trihydroxytribenzotriquinacenes.
;
_journal_name_full 'The Journal of organic chemistry'
_journal_paper_doi 10.1021/acs.joc.9b03410
_journal_year 2020
_chemical_absolute_configuration rmad
_chemical_formula_sum 'C63 H74 Cl2 O12'
_chemical_formula_weight 1094.12
_space_group_crystal_system orthorhombic
_space_group_IT_number 18
_space_group_name_Hall 'P 2 2ab'
_space_group_name_H-M_alt 'P 21 21 2'
_atom_sites_solution_hydrogens geom
_audit_creation_method SHELXL-2018/3
_cell_angle_alpha 90
_cell_angle_beta 90
_cell_angle_gamma 90
_cell_formula_units_Z 4
_cell_length_a 19.0731(5)
_cell_length_b 42.4808(13)
_cell_length_c 7.1555(2)
_cell_measurement_reflns_used 21224
_cell_measurement_temperature 200(2)
_cell_measurement_theta_max 69.83
_cell_measurement_theta_min 2.54
_cell_volume 5797.7(3)
_computing_cell_refinement 'X-Area Recipe 1.33.0.0 (STOE, 2015)'
_computing_data_collection 'X-Area Pilatus3_SV 1.31.144.0 (STOE, 2018)'
_computing_data_reduction 'X-Area Integrate 1.73.0.0 (STOE, 2018)'
_computing_molecular_graphics 'Bruker SHELXTL'
_computing_publication_material 'Bruker SHELXTL'
_computing_structure_refinement 'SHELXL-2018/3 (Sheldrick, 2018)'
_computing_structure_solution 'SHELXT-2014 (Sheldrick 2014)'
_diffrn_ambient_temperature 200(2)
_diffrn_detector_area_resol_mean 5.81
_diffrn_measured_fraction_theta_full 0.973
_diffrn_measured_fraction_theta_max 0.960
_diffrn_measurement_device_type 'STOE Stadivari'
_diffrn_measurement_method 'rotation method, \w scans'
_diffrn_radiation_type CuK\a
_diffrn_radiation_wavelength 1.54178
_diffrn_reflns_av_R_equivalents 0.0367
_diffrn_reflns_av_unetI/netI 0.0489
_diffrn_reflns_Laue_measured_fraction_full 0.973
_diffrn_reflns_Laue_measured_fraction_max 0.960
_diffrn_reflns_limit_h_max 18
_diffrn_reflns_limit_h_min -22
_diffrn_reflns_limit_k_max 50
_diffrn_reflns_limit_k_min -34
_diffrn_reflns_limit_l_max 8
_diffrn_reflns_limit_l_min -7
_diffrn_reflns_number 19062
_diffrn_reflns_point_group_measured_fraction_full 0.871
_diffrn_reflns_point_group_measured_fraction_max 0.855
_diffrn_reflns_theta_full 67.679
_diffrn_reflns_theta_max 69.463
_diffrn_reflns_theta_min 2.539
_diffrn_source 'Genix3D Cu HF'
_exptl_absorpt_coefficient_mu 1.507
_exptl_absorpt_correction_T_max 1.488
_exptl_absorpt_correction_T_min 0.539
_exptl_absorpt_correction_type multi-scan
_exptl_absorpt_process_details 'STOE X-AREA LANA'
_exptl_crystal_colour colourless
_exptl_crystal_density_diffrn 1.253
_exptl_crystal_description brick
_exptl_crystal_F_000 2328
_exptl_crystal_size_max 0.116
_exptl_crystal_size_mid 0.082
_exptl_crystal_size_min 0.038
_refine_diff_density_max 0.277
_refine_diff_density_min -0.282
_refine_diff_density_rms 0.045
_refine_ls_abs_structure_details
; 
 Flack x determined using 2140 quotients [(I+)-(I-)]/[(I+)+(I-)] 
 (Parsons, Flack and Wagner, Acta Cryst. B69 (2013) 249-259). 
;
_refine_ls_abs_structure_Flack 0.243(11)
_refine_ls_extinction_method none
_refine_ls_goodness_of_fit_ref 1.037
_refine_ls_hydrogen_treatment constr
_refine_ls_matrix_type full
_refine_ls_number_parameters 722
_refine_ls_number_reflns 9322
_refine_ls_number_restraints 12
_refine_ls_restrained_S_all 1.039
_refine_ls_R_factor_all 0.0743
_refine_ls_R_factor_gt 0.0473
_refine_ls_shift/su_max 0.001
_refine_ls_shift/su_mean 0.000
_refine_ls_structure_factor_coef Fsqd
_refine_ls_weighting_details 'w=1/[\s^2^(Fo^2^)+(0.0504P)^2^+1.4299P] where P=(Fo^2^+2Fc^2^)/3'
_refine_ls_weighting_scheme calc
_refine_ls_wR_factor_gt 0.0988
_refine_ls_wR_factor_ref 0.1111
_reflns_Friedel_coverage 0.577
_reflns_Friedel_fraction_full 0.738
_reflns_Friedel_fraction_max 0.719
_reflns_number_gt 7010
_reflns_number_total 9322
_reflns_threshold_expression 'I > 2\s(I)'
_cod_data_source_file jo9b03410_si_002.cif
_cod_data_source_block phw18
_cod_database_code 4037898
_shelx_shelxl_version_number 2018/3
_shelx_space_group_comment
; 
The symmetry employed for this shelxl refinement is uniquely defined 
by the following loop, which should always be used as a source of 
symmetry information in preference to the above space-group names. 
They are only intended as comments. 
;
_shelx_estimated_absorpt_t_min 0.845
_shelx_estimated_absorpt_t_max 0.945
_exptl_absorpt_special_details 'X-Area LANA 1.70.0.0 (STOE, 2017)'

loop_
_space_group_symop_operation_xyz
'x, y, z'
'-x, -y, z'
'-x+1/2, y+1/2, -z'
'x+1/2, -y+1/2, -z'

loop_
_atom_site_label
_atom_site_type_symbol
_atom_site_fract_x
_atom_site_fract_y
_atom_site_fract_z
_atom_site_U_iso_or_equiv
_atom_site_adp_type
_atom_site_occupancy
_atom_site_site_symmetry_order
_atom_site_calc_flag
_atom_site_refinement_flags_posn
_atom_site_refinement_flags_adp
_atom_site_refinement_flags_occupancy
_atom_site_disorder_assembly
_atom_site_disorder_group
C1 C 0.7273(2) 0.41853(9) -0.0594(5) 0.0286(8) Uani 1 1 d . . . . .
C2 C 0.72436(19) 0.35931(8) -0.0037(5) 0.0273(8) Uani 1 1 d . . . . .
C3 C 0.84165(19) 0.38791(8) -0.0282(5) 0.0267(8) Uani 1 1 d . . . . .
C4 C 0.7642(2) 0.38634(9) -0.1157(5) 0.0280(8) Uani 1 1 d . . . . .
C5 C 0.7629(2) 0.38099(10) -0.3273(5) 0.0370(10) Uani 1 1 d . . . . .
H5A H 0.787790 0.361461 -0.357243 0.055 Uiso 1 1 calc R U . . .
H5B H 0.785753 0.398707 -0.390338 0.055 Uiso 1 1 calc R U . . .
H5C H 0.714140 0.379383 -0.369817 0.055 Uiso 1 1 calc R U . . .
C11 C 0.6727(2) 0.40893(9) 0.0848(5) 0.0302(9) Uani 1 1 d . . . . .
C12 C 0.6698(2) 0.37691(9) 0.1104(5) 0.0287(9) Uani 1 1 d . . . . .
C13 C 0.6230(2) 0.36406(10) 0.2403(6) 0.0338(9) Uani 1 1 d . . . . .
H13 H 0.619880 0.341935 0.257673 0.041 Uiso 1 1 calc R U . . .
C14 C 0.5818(2) 0.38431(10) 0.3423(6) 0.0356(9) Uani 1 1 d . . . . .
C15 C 0.5844(2) 0.41625(10) 0.3208(6) 0.0411(10) Uani 1 1 d . . . . .
H15 H 0.555194 0.429570 0.393792 0.049 Uiso 1 1 calc R U . . .
C16 C 0.6303(2) 0.42891(10) 0.1904(6) 0.0399(10) Uani 1 1 d . . . . .
H16 H 0.632894 0.451057 0.173198 0.048 Uiso 1 1 calc R U . . .
C21 C 0.7791(2) 0.34594(8) 0.1265(5) 0.0277(8) Uani 1 1 d . . . . .
C22 C 0.84253(19) 0.36166(8) 0.1170(5) 0.0270(8) Uani 1 1 d . . . . .
C23 C 0.8987(2) 0.35255(9) 0.2329(5) 0.0298(9) Uani 1 1 d . . . . .
H23 H 0.942610 0.363046 0.227843 0.036 Uiso 1 1 calc R U . . .
C24 C 0.8874(2) 0.32787(9) 0.3538(5) 0.0311(9) Uani 1 1 d . . . . .
C25 C 0.8247(2) 0.31175(9) 0.3618(5) 0.0327(9) Uani 1 1 d . . . . .
H25 H 0.819227 0.294519 0.445101 0.039 Uiso 1 1 calc R U . . .
C26 C 0.7703(2) 0.32080(9) 0.2484(5) 0.0321(9) Uani 1 1 d . . . . .
H26 H 0.726862 0.309924 0.253270 0.038 Uiso 1 1 calc R U . . .
C31 C 0.84565(19) 0.42018(8) 0.0612(5) 0.0272(8) Uani 1 1 d . . . . .
C32 C 0.78466(19) 0.43734(9) 0.0366(5) 0.0275(8) Uani 1 1 d . . . . .
C33 C 0.7806(2) 0.46821(9) 0.0995(5) 0.0316(9) Uani 1 1 d . . . . .
H33 H 0.739007 0.480181 0.083277 0.038 Uiso 1 1 calc R U . . .
C34 C 0.8385(2) 0.48106(8) 0.1860(6) 0.0328(9) Uani 1 1 d . . . . .
C35 C 0.8994(2) 0.46438(9) 0.2162(6) 0.0377(10) Uani 1 1 d . . . . .
H35 H 0.938018 0.473691 0.279134 0.045 Uiso 1 1 calc R U . . .
C36 C 0.9027(2) 0.43354(9) 0.1518(6) 0.0353(9) Uani 1 1 d . . . . .
H36 H 0.944192 0.421557 0.169877 0.042 Uiso 1 1 calc R U . . .
C41 C 0.6905(2) 0.43830(10) -0.2133(6) 0.0368(10) Uani 1 1 d . . . . .
H41A H 0.659267 0.423987 -0.283788 0.044 Uiso 1 1 calc R U . . .
H41B H 0.660207 0.453910 -0.149918 0.044 Uiso 1 1 calc R U . . .
C42 C 0.7354(2) 0.45608(10) -0.3556(7) 0.0457(11) Uani 1 1 d . . . . .
H42A H 0.744505 0.442346 -0.464725 0.055 Uiso 1 1 calc R U . . .
H42B H 0.781140 0.461478 -0.298346 0.055 Uiso 1 1 calc R U . . .
C43 C 0.6990(3) 0.48623(12) -0.4208(8) 0.0666(16) Uani 1 1 d . . . . .
H43A H 0.727191 0.496287 -0.518516 0.100 Uiso 1 1 calc R U . . .
H43B H 0.693908 0.500677 -0.314874 0.100 Uiso 1 1 calc R U . . .
H43C H 0.652581 0.481045 -0.470763 0.100 Uiso 1 1 calc R U . . .
C44 C 0.6882(2) 0.33284(9) -0.1179(6) 0.0335(9) Uani 1 1 d . . . . .
H44A H 0.651483 0.323200 -0.038675 0.040 Uiso 1 1 calc R U . . .
H44B H 0.664435 0.342615 -0.226356 0.040 Uiso 1 1 calc R U . . .
C45 C 0.7357(2) 0.30663(10) -0.1902(6) 0.0396(10) Uani 1 1 d . . . . .
H45A H 0.753921 0.294314 -0.083283 0.047 Uiso 1 1 calc R U . . .
H45B H 0.776173 0.316000 -0.256579 0.047 Uiso 1 1 calc R U . . .
C46 C 0.6961(2) 0.28480(10) -0.3226(6) 0.0460(11) Uani 1 1 d . . . . .
H46A H 0.726904 0.267480 -0.360800 0.069 Uiso 1 1 calc R U . . .
H46B H 0.681232 0.296629 -0.433271 0.069 Uiso 1 1 calc R U . . .
H46C H 0.654835 0.276255 -0.258804 0.069 Uiso 1 1 calc R U . . .
C47 C 0.9039(2) 0.38351(9) -0.1648(6) 0.0352(9) Uani 1 1 d . . . . .
H47A H 0.946801 0.379986 -0.089800 0.042 Uiso 1 1 calc R U . . .
H47B H 0.895414 0.364118 -0.238171 0.042 Uiso 1 1 calc R U . . .
C48 C 0.9185(2) 0.41040(11) -0.3022(6) 0.0485(12) Uani 1 1 d . . . . .
H48A H 0.887835 0.407763 -0.412654 0.058 Uiso 1 1 calc R U . . .
H48B H 0.905814 0.430569 -0.241671 0.058 Uiso 1 1 calc R U . . .
C49 C 0.9917(3) 0.41230(13) -0.3658(9) 0.0726(16) Uani 1 1 d . . . . .
H49A H 0.995976 0.428737 -0.461206 0.109 Uiso 1 1 calc R U . . .
H49B H 1.005870 0.392011 -0.418959 0.109 Uiso 1 1 calc R U . . .
H49C H 1.022096 0.417416 -0.259577 0.109 Uiso 1 1 calc R U . . .
C50 C 0.4701(2) 0.37415(10) 0.4801(6) 0.0359(10) Uani 1 1 d . . . . .
O50 O 0.43919(16) 0.38709(8) 0.3585(4) 0.0538(8) Uani 1 1 d . . . . .
O51 O 0.54089(15) 0.37111(7) 0.4881(4) 0.0414(7) Uani 1 1 d . . . . .
C51 C 0.43953(19) 0.35789(9) 0.6474(5) 0.0311(9) Uani 1 1 d . . . . .
C52 C 0.4662(2) 0.36695(11) 0.8416(6) 0.0436(11) Uani 1 1 d . . . . .
H52A H 0.449848 0.388183 0.878446 0.052 Uiso 1 1 calc R U . . .
H52B H 0.517979 0.366177 0.848231 0.052 Uiso 1 1 calc R U . . .
C53 C 0.4324(3) 0.34116(11) 0.9632(6) 0.0476(11) Uani 1 1 d . . . . .
H53A H 0.399832 0.350445 1.055678 0.057 Uiso 1 1 calc R U . . .
H53B H 0.468686 0.328892 1.030277 0.057 Uiso 1 1 calc R U . . .
C54 C 0.3925(2) 0.32015(10) 0.8220(6) 0.0379(10) Uani 1 1 d . . . . .
C55 C 0.3341(2) 0.34109(10) 0.7517(6) 0.0375(9) Uani 1 1 d . . . . .
O55 O 0.27185(15) 0.33988(7) 0.7736(4) 0.0498(8) Uani 1 1 d . . . . .
O56 O 0.36399(14) 0.36463(6) 0.6480(4) 0.0383(7) Uani 1 1 d . . . . .
C56 C 0.4405(2) 0.32120(9) 0.6474(5) 0.0334(9) Uani 1 1 d . . . . .
C57 C 0.5126(2) 0.30640(10) 0.6772(6) 0.0424(10) Uani 1 1 d . . . . .
H57A H 0.507664 0.283533 0.689723 0.064 Uiso 1 1 calc R U . . .
H57B H 0.533773 0.314992 0.791186 0.064 Uiso 1 1 calc R U . . .
H57C H 0.542770 0.311173 0.569984 0.064 Uiso 1 1 calc R U . . .
C58 C 0.4069(2) 0.30697(11) 0.4726(6) 0.0440(11) Uani 1 1 d . . . . .
H58A H 0.401486 0.284205 0.489596 0.066 Uiso 1 1 calc R U . . .
H58B H 0.437002 0.311013 0.364185 0.066 Uiso 1 1 calc R U . . .
H58C H 0.360849 0.316554 0.452129 0.066 Uiso 1 1 calc R U . . .
C59 C 0.3684(3) 0.28866(11) 0.8964(7) 0.0543(13) Uani 1 1 d . . . . .
H59A H 0.345278 0.276835 0.796283 0.081 Uiso 1 1 calc R U . . .
H59B H 0.335386 0.291962 0.999406 0.081 Uiso 1 1 calc R U . . .
H59C H 0.409035 0.276758 0.941673 0.081 Uiso 1 1 calc R U . . .
C60 C 0.9623(2) 0.28999(9) 0.4918(6) 0.0331(9) Uani 1 1 d . . . . .
O60 O 0.94787(16) 0.27082(7) 0.3757(4) 0.0446(7) Uani 1 1 d . . . . .
O61 O 0.94092(14) 0.32035(6) 0.4851(4) 0.0357(6) Uani 1 1 d . . . . .
C61 C 1.0048(2) 0.28378(8) 0.6649(5) 0.0315(9) Uani 1 1 d . . . . .
C62 C 0.9703(2) 0.29075(11) 0.8550(6) 0.0420(11) Uani 1 1 d . . . . .
H62A H 0.931716 0.275868 0.882027 0.050 Uiso 1 1 calc R U . . .
H62B H 0.952330 0.312584 0.861078 0.050 Uiso 1 1 calc R U . . .
C63 C 1.0328(2) 0.28586(11) 0.9889(6) 0.0434(11) Uani 1 1 d . . . . .
H63A H 1.023319 0.268444 1.077307 0.052 Uiso 1 1 calc R U . . .
H63B H 1.042656 0.305268 1.060727 0.052 Uiso 1 1 calc R U . . .
C64 C 1.0949(2) 0.27759(10) 0.8571(6) 0.0371(10) Uani 1 1 d . . . . .
C65 C 1.0753(2) 0.24585(10) 0.7838(6) 0.0397(10) Uani 1 1 d . . . . .
O65 O 1.09836(18) 0.22005(7) 0.8127(5) 0.0599(9) Uani 1 1 d . . . . .
O66 O 1.01869(15) 0.25005(6) 0.6667(4) 0.0426(7) Uani 1 1 d . . . . .
C66 C 1.0787(2) 0.29814(9) 0.6826(5) 0.0318(9) Uani 1 1 d . . . . .
C67 C 1.0809(2) 0.33349(9) 0.7208(6) 0.0435(11) Uani 1 1 d . . . . .
H67A H 1.129382 0.339992 0.743973 0.065 Uiso 1 1 calc R U . . .
H67B H 1.052125 0.338301 0.830645 0.065 Uiso 1 1 calc R U . . .
H67C H 1.062474 0.344858 0.612143 0.065 Uiso 1 1 calc R U . . .
C68 C 1.1252(2) 0.29061(12) 0.5155(6) 0.0483(11) Uani 1 1 d . . . . .
H68A H 1.173624 0.296659 0.543483 0.072 Uiso 1 1 calc R U . . .
H68B H 1.108642 0.302330 0.406063 0.072 Uiso 1 1 calc R U . . .
H68C H 1.123158 0.267979 0.489332 0.072 Uiso 1 1 calc R U . . .
C69 C 1.1670(3) 0.27920(12) 0.9440(7) 0.0533(13) Uani 1 1 d . . . . .
H69A H 1.202555 0.274945 0.848390 0.080 Uiso 1 1 calc R U . . .
H69B H 1.170668 0.263464 1.043710 0.080 Uiso 1 1 calc R U . . .
H69C H 1.174619 0.300242 0.996442 0.080 Uiso 1 1 calc R U . . .
C70 C 0.8746(2) 0.53486(9) 0.2039(6) 0.0344(9) Uani 1 1 d . . . . .
O70 O 0.92627(19) 0.53063(7) 0.1124(5) 0.0635(10) Uani 1 1 d . . . . .
O71 O 0.82937(14) 0.51213(6) 0.2553(4) 0.0376(7) Uani 1 1 d . . . . .
C71 C 0.84962(19) 0.56602(8) 0.2739(5) 0.0268(8) Uani 1 1 d . . . . .
C72 C 0.8289(2) 0.56885(9) 0.4794(5) 0.0323(9) Uani 1 1 d . . . . .
H72A H 0.870408 0.567727 0.562268 0.039 Uiso 1 1 calc R U . . .
H72B H 0.794996 0.552307 0.515770 0.039 Uiso 1 1 calc R U . . .
C73 C 0.7951(2) 0.60180(9) 0.4835(5) 0.0350(9) Uani 1 1 d . . . . .
H73A H 0.821573 0.616122 0.566876 0.042 Uiso 1 1 calc R U . . .
H73B H 0.745927 0.600630 0.527019 0.042 Uiso 1 1 calc R U . . .
C74 C 0.7988(2) 0.61318(9) 0.2782(5) 0.0329(9) Uani 1 1 d . . . . .
C75 C 0.8766(2) 0.61757(10) 0.2452(6) 0.0359(9) Uani 1 1 d . . . . .
O75 O 0.91109(17) 0.64081(7) 0.2250(5) 0.0504(8) Uani 1 1 d . . . . .
O76 O 0.90648(13) 0.58837(6) 0.2456(4) 0.0352(6) Uani 1 1 d . . . . .
C76 C 0.7877(2) 0.58195(9) 0.1667(5) 0.0317(9) Uani 1 1 d . . . . .
C77 C 0.7160(2) 0.56701(11) 0.1978(7) 0.0465(11) Uani 1 1 d . . . . .
H77A H 0.679489 0.581000 0.149071 0.070 Uiso 1 1 calc R U . . .
H77B H 0.708601 0.563655 0.331815 0.070 Uiso 1 1 calc R U . . .
H77C H 0.713914 0.546759 0.132422 0.070 Uiso 1 1 calc R U . . .
C78 C 0.8021(3) 0.58517(11) -0.0420(6) 0.0478(12) Uani 1 1 d . . . . .
H78A H 0.766940 0.599064 -0.098329 0.072 Uiso 1 1 calc R U . . .
H78B H 0.799687 0.564382 -0.101058 0.072 Uiso 1 1 calc R U . . .
H78C H 0.848916 0.594123 -0.060729 0.072 Uiso 1 1 calc R U . . .
C79 C 0.7545(2) 0.64158(10) 0.2330(7) 0.0466(11) Uani 1 1 d . . . . .
H79A H 0.761758 0.647549 0.102092 0.070 Uiso 1 1 calc R U . . .
H79B H 0.768106 0.659124 0.314251 0.070 Uiso 1 1 calc R U . . .
H79C H 0.704979 0.636537 0.253221 0.070 Uiso 1 1 calc R U . . .
C81 C 1.000000 0.500000 -0.2048(9) 0.062(2) Uani 1 2 d DS T P . .
H81A H 0.997144 0.481212 -0.123279 0.075 Uiso 0.5 1 calc R U P . .
H81B H 1.002856 0.518786 -0.123267 0.075 Uiso 0.5 1 calc R U P . .
Cl1 Cl 0.92378(9) 0.50234(4) -0.3402(2) 0.0841(5) Uani 1 1 d D . . . .
C82 C 0.5282(15) 0.5310(7) 0.050(4) 0.25(2) Uani 0.5 1 d D . P A -1
H82A H 0.505111 0.550949 0.086085 0.297 Uiso 0.5 1 calc R U P A -1
H82B H 0.575927 0.529465 0.104119 0.297 Uiso 0.5 1 calc R U P A -1
Cl3 Cl 0.524(2) 0.5222(7) -0.195(3) 0.67(4) Uani 0.5 1 d D . P A -1
Cl4 Cl 0.4739(17) 0.4958(7) 0.087(6) 1.10(5) Uani 0.5 1 d D . P A -1

loop_
_atom_site_aniso_label
_atom_site_aniso_U_11
_atom_site_aniso_U_22
_atom_site_aniso_U_33
_atom_site_aniso_U_23
_atom_site_aniso_U_13
_atom_site_aniso_U_12
C1 0.028(2) 0.025(2) 0.0333(19) 0.0032(16) 0.0019(16) -0.0001(17)
C2 0.0240(19) 0.023(2) 0.035(2) -0.0006(17) -0.0007(16) -0.0028(16)
C3 0.028(2) 0.0200(19) 0.0325(19) 0.0023(16) 0.0038(16) -0.0017(16)
C4 0.033(2) 0.024(2) 0.0275(19) 0.0002(16) 0.0018(16) -0.0025(17)
C5 0.045(2) 0.035(2) 0.031(2) -0.0026(19) -0.0003(18) -0.005(2)
C11 0.026(2) 0.027(2) 0.037(2) 0.0030(18) -0.0022(16) -0.0004(17)
C12 0.027(2) 0.029(2) 0.0298(19) 0.0025(17) 0.0014(16) -0.0015(17)
C13 0.035(2) 0.028(2) 0.038(2) 0.0036(19) 0.0004(18) -0.0016(18)
C14 0.033(2) 0.036(2) 0.038(2) 0.008(2) 0.0043(18) -0.0004(19)
C15 0.039(2) 0.034(2) 0.051(2) -0.001(2) 0.013(2) 0.005(2)
C16 0.039(2) 0.026(2) 0.055(3) 0.001(2) 0.007(2) 0.0018(19)
C21 0.032(2) 0.022(2) 0.0289(19) 0.0005(16) 0.0003(16) 0.0018(17)
C22 0.030(2) 0.0193(19) 0.032(2) 0.0002(16) -0.0002(16) 0.0010(16)
C23 0.030(2) 0.021(2) 0.038(2) 0.0001(17) -0.0015(17) -0.0004(16)
C24 0.036(2) 0.027(2) 0.0312(19) -0.0031(18) -0.0070(17) 0.0050(17)
C25 0.037(2) 0.026(2) 0.036(2) 0.0031(18) -0.0013(18) -0.0029(18)
C26 0.032(2) 0.030(2) 0.034(2) 0.0003(18) 0.0017(18) -0.0039(18)
C31 0.030(2) 0.020(2) 0.0317(19) 0.0003(16) 0.0024(16) 0.0008(17)
C32 0.028(2) 0.026(2) 0.0288(19) 0.0014(16) 0.0031(16) -0.0011(16)
C33 0.027(2) 0.027(2) 0.041(2) 0.0004(18) 0.0037(17) 0.0008(18)
C34 0.039(2) 0.018(2) 0.041(2) -0.0034(17) 0.0041(18) 0.0016(18)
C35 0.038(2) 0.028(2) 0.048(2) -0.0012(19) -0.0070(19) -0.0048(19)
C36 0.032(2) 0.026(2) 0.048(2) 0.0011(19) -0.0015(19) 0.0010(18)
C41 0.037(2) 0.034(2) 0.040(2) 0.0098(18) -0.0053(18) 0.0002(18)
C42 0.051(3) 0.041(3) 0.046(2) 0.016(2) 0.000(2) -0.001(2)
C43 0.084(4) 0.045(3) 0.070(3) 0.024(3) 0.021(3) 0.010(3)
C44 0.034(2) 0.028(2) 0.038(2) -0.0010(18) -0.0044(17) -0.0074(18)
C45 0.043(2) 0.032(2) 0.045(2) -0.005(2) -0.0020(19) -0.009(2)
C46 0.053(3) 0.039(3) 0.047(3) -0.009(2) 0.002(2) -0.009(2)
C47 0.033(2) 0.030(2) 0.043(2) 0.003(2) 0.0096(18) 0.0040(18)
C48 0.043(3) 0.045(3) 0.058(3) 0.018(2) 0.019(2) 0.002(2)
C49 0.050(3) 0.065(3) 0.102(4) 0.037(3) 0.026(3) 0.003(3)
C50 0.034(2) 0.033(2) 0.041(2) 0.003(2) 0.0024(19) -0.0006(19)
O50 0.0426(18) 0.066(2) 0.0532(18) 0.0225(18) 0.0017(16) -0.0019(16)
O51 0.0364(16) 0.0432(18) 0.0448(16) 0.0105(14) 0.0113(13) 0.0044(13)
C51 0.025(2) 0.034(2) 0.034(2) 0.0029(18) 0.0042(16) 0.0032(17)
C52 0.047(3) 0.044(3) 0.040(2) -0.004(2) 0.003(2) -0.004(2)
C53 0.050(3) 0.058(3) 0.034(2) -0.001(2) 0.002(2) -0.003(2)
C54 0.034(2) 0.042(2) 0.037(2) 0.007(2) 0.0042(18) 0.0041(19)
C55 0.035(2) 0.038(2) 0.039(2) 0.005(2) 0.0066(19) 0.004(2)
O55 0.0327(17) 0.056(2) 0.0603(19) 0.0094(16) 0.0097(15) 0.0025(15)
O56 0.0303(15) 0.0380(16) 0.0466(16) 0.0077(14) 0.0066(13) 0.0047(13)
C56 0.032(2) 0.031(2) 0.037(2) 0.0035(18) 0.0040(17) 0.0023(18)
C57 0.033(2) 0.041(2) 0.053(2) 0.007(2) -0.001(2) 0.006(2)
C58 0.044(3) 0.040(3) 0.048(2) -0.002(2) -0.001(2) 0.004(2)
C59 0.051(3) 0.050(3) 0.062(3) 0.022(3) 0.010(2) 0.002(2)
C60 0.037(2) 0.023(2) 0.039(2) 0.0033(19) 0.0004(18) -0.0010(18)
O60 0.0555(19) 0.0334(16) 0.0449(17) -0.0068(15) -0.0103(15) 0.0107(14)
O61 0.0410(16) 0.0250(15) 0.0411(15) 0.0029(12) -0.0119(13) 0.0023(13)
C61 0.036(2) 0.021(2) 0.038(2) 0.0036(17) -0.0035(18) 0.0020(17)
C62 0.042(3) 0.045(3) 0.039(2) 0.009(2) 0.0082(19) 0.001(2)
C63 0.060(3) 0.036(3) 0.034(2) 0.005(2) -0.001(2) 0.001(2)
C64 0.039(2) 0.033(2) 0.039(2) 0.0092(19) -0.0048(19) -0.0012(19)
C65 0.044(3) 0.032(2) 0.044(2) 0.0112(19) -0.006(2) 0.006(2)
O65 0.074(2) 0.0332(18) 0.072(2) 0.0080(16) -0.0229(19) 0.0105(17)
O66 0.0538(19) 0.0216(14) 0.0524(17) 0.0015(13) -0.0152(15) 0.0024(13)
C66 0.036(2) 0.026(2) 0.034(2) 0.0029(17) -0.0019(17) 0.0001(18)
C67 0.050(3) 0.028(2) 0.052(3) 0.009(2) -0.005(2) -0.005(2)
C68 0.046(3) 0.056(3) 0.043(2) 0.005(2) 0.009(2) 0.007(2)
C69 0.051(3) 0.052(3) 0.057(3) 0.014(2) -0.019(2) -0.007(2)
C70 0.040(2) 0.026(2) 0.037(2) -0.0028(18) 0.0073(19) -0.0041(19)
O70 0.064(2) 0.0356(18) 0.091(3) -0.0085(17) 0.044(2) -0.0024(17)
O71 0.0391(16) 0.0230(14) 0.0506(16) -0.0088(13) 0.0083(13) -0.0034(12)
C71 0.0268(19) 0.0201(19) 0.0334(19) -0.0033(16) 0.0026(16) -0.0043(16)
C72 0.035(2) 0.031(2) 0.031(2) 0.0003(17) 0.0009(17) -0.0006(18)
C73 0.044(2) 0.029(2) 0.032(2) -0.0055(18) 0.0022(18) -0.0005(19)
C74 0.042(2) 0.026(2) 0.030(2) -0.0014(17) -0.0015(17) 0.0008(18)
C75 0.045(2) 0.028(2) 0.035(2) -0.0030(19) 0.0019(18) -0.002(2)
O75 0.056(2) 0.0310(17) 0.064(2) -0.0018(15) 0.0069(16) -0.0144(15)
O76 0.0304(15) 0.0290(15) 0.0461(15) -0.0027(13) 0.0036(12) -0.0060(12)
C76 0.038(2) 0.029(2) 0.0281(19) -0.0013(17) -0.0025(17) -0.0002(18)
C77 0.036(2) 0.046(3) 0.058(3) -0.006(2) -0.006(2) -0.003(2)
C78 0.061(3) 0.048(3) 0.035(2) -0.002(2) -0.007(2) 0.001(2)
C79 0.051(3) 0.037(3) 0.051(3) -0.001(2) -0.005(2) 0.009(2)
C81 0.056(4) 0.086(6) 0.045(4) 0.000 0.000 0.014(4)
Cl1 0.1074(12) 0.0622(9) 0.0826(9) 0.0044(8) -0.0507(9) 0.0058(9)
C82 0.21(3) 0.23(3) 0.30(4) -0.10(3) 0.16(3) -0.11(3)
Cl3 0.55(5) 0.90(8) 0.55(3) 0.26(4) 0.24(4) 0.46(6)
Cl4 0.94(6) 0.74(5) 1.61(10) 0.77(6) 1.02(7) 0.62(5)

loop_
_atom_type_symbol
_atom_type_description
_atom_type_scat_dispersion_real
_atom_type_scat_dispersion_imag
_atom_type_scat_source
C C 0.0181 0.0091 'International Tables Vol C Tables 4.2.6.8 and 6.1.1.4'
H H 0.0000 0.0000 'International Tables Vol C Tables 4.2.6.8 and 6.1.1.4'
O O 0.0492 0.0322 'International Tables Vol C Tables 4.2.6.8 and 6.1.1.4'
Cl Cl 0.3639 0.7018 'International Tables Vol C Tables 4.2.6.8 and 6.1.1.4'

loop_
_geom_angle_atom_site_label_1
_geom_angle_atom_site_label_2
_geom_angle_atom_site_label_3
_geom_angle
_geom_angle_site_symmetry_1
_geom_angle_site_symmetry_3
C32 C1 C11 109.1(3) . .
C32 C1 C41 111.2(3) . .
C11 C1 C41 108.5(3) . .
C32 C1 C4 104.4(3) . .
C11 C1 C4 104.1(3) . .
C41 C1 C4 119.1(3) . .
C21 C2 C12 109.1(3) . .
C21 C2 C44 111.1(3) . .
C12 C2 C44 109.6(3) . .
C21 C2 C4 104.5(3) . .
C12 C2 C4 104.0(3) . .
C44 C2 C4 118.0(3) . .
C31 C3 C22 111.9(3) . .
C31 C3 C47 109.7(3) . .
C22 C3 C47 109.5(3) . .
C31 C3 C4 104.4(3) . .
C22 C3 C4 104.2(3) . .
C47 C3 C4 117.0(3) . .
C5 C4 C1 111.7(3) . .
C5 C4 C2 112.5(3) . .
C1 C4 C2 106.3(3) . .
C5 C4 C3 114.0(3) . .
C1 C4 C3 105.8(3) . .
C2 C4 C3 105.8(3) . .
C4 C5 H5A 109.5 . .
C4 C5 H5B 109.5 . .
H5A C5 H5B 109.5 . .
C4 C5 H5C 109.5 . .
H5A C5 H5C 109.5 . .
H5B C5 H5C 109.5 . .
C12 C11 C16 120.5(4) . .
C12 C11 C1 112.5(3) . .
C16 C11 C1 126.9(3) . .
C11 C12 C13 120.0(4) . .
C11 C12 C2 112.8(3) . .
C13 C12 C2 127.0(3) . .
C14 C13 C12 118.3(4) . .
C14 C13 H13 120.9 . .
C12 C13 H13 120.9 . .
C15 C14 C13 122.7(4) . .
C15 C14 O51 119.7(4) . .
C13 C14 O51 117.2(3) . .
C14 C15 C16 118.9(4) . .
C14 C15 H15 120.6 . .
C16 C15 H15 120.6 . .
C15 C16 C11 119.6(4) . .
C15 C16 H16 120.2 . .
C11 C16 H16 120.2 . .
C22 C21 C26 120.5(3) . .
C22 C21 C2 113.1(3) . .
C26 C21 C2 126.4(3) . .
C21 C22 C23 120.2(3) . .
C21 C22 C3 112.1(3) . .
C23 C22 C3 127.6(3) . .
C24 C23 C22 117.4(3) . .
C24 C23 H23 121.3 . .
C22 C23 H23 121.3 . .
C23 C24 C25 122.7(4) . .
C23 C24 O61 118.3(3) . .
C25 C24 O61 118.9(3) . .
C26 C25 C24 119.5(4) . .
C26 C25 H25 120.3 . .
C24 C25 H25 120.3 . .
C25 C26 C21 119.7(4) . .
C25 C26 H26 120.1 . .
C21 C26 H26 120.1 . .
C32 C31 C36 120.2(3) . .
C32 C31 C3 112.4(3) . .
C36 C31 C3 127.4(3) . .
C31 C32 C33 120.2(3) . .
C31 C32 C1 112.7(3) . .
C33 C32 C1 127.1(3) . .
C34 C33 C32 118.4(4) . .
C34 C33 H33 120.8 . .
C32 C33 H33 120.8 . .
C35 C34 C33 122.8(4) . .
C35 C34 O71 121.8(4) . .
C33 C34 O71 115.3(3) . .
C34 C35 C36 118.1(4) . .
C34 C35 H35 120.9 . .
C36 C35 H35 120.9 . .
C31 C36 C35 120.3(4) . .
C31 C36 H36 119.8 . .
C35 C36 H36 119.8 . .
C42 C41 C1 119.1(3) . .
C42 C41 H41A 107.5 . .
C1 C41 H41A 107.5 . .
C42 C41 H41B 107.5 . .
C1 C41 H41B 107.5 . .
H41A C41 H41B 107.0 . .
C41 C42 C43 111.2(4) . .
C41 C42 H42A 109.4 . .
C43 C42 H42A 109.4 . .
C41 C42 H42B 109.4 . .
C43 C42 H42B 109.4 . .
H42A C42 H42B 108.0 . .
C42 C43 H43A 109.5 . .
C42 C43 H43B 109.5 . .
H43A C43 H43B 109.5 . .
C42 C43 H43C 109.5 . .
H43A C43 H43C 109.5 . .
H43B C43 H43C 109.5 . .
C45 C44 C2 116.3(3) . .
C45 C44 H44A 108.2 . .
C2 C44 H44A 108.2 . .
C45 C44 H44B 108.2 . .
C2 C44 H44B 108.2 . .
H44A C44 H44B 107.4 . .
C44 C45 C46 111.1(3) . .
C44 C45 H45A 109.4 . .
C46 C45 H45A 109.4 . .
C44 C45 H45B 109.4 . .
C46 C45 H45B 109.4 . .
H45A C45 H45B 108.0 . .
C45 C46 H46A 109.5 . .
C45 C46 H46B 109.5 . .
H46A C46 H46B 109.5 . .
C45 C46 H46C 109.5 . .
H46A C46 H46C 109.5 . .
H46B C46 H46C 109.5 . .
C48 C47 C3 117.0(3) . .
C48 C47 H47A 108.0 . .
C3 C47 H47A 108.0 . .
C48 C47 H47B 108.0 . .
C3 C47 H47B 108.0 . .
H47A C47 H47B 107.3 . .
C49 C48 C47 114.3(4) . .
C49 C48 H48A 108.7 . .
C47 C48 H48A 108.7 . .
C49 C48 H48B 108.7 . .
C47 C48 H48B 108.7 . .
H48A C48 H48B 107.6 . .
C48 C49 H49A 109.5 . .
C48 C49 H49B 109.5 . .
H49A C49 H49B 109.5 . .
C48 C49 H49C 109.5 . .
H49A C49 H49C 109.5 . .
H49B C49 H49C 109.5 . .
O50 C50 O51 124.7(4) . .
O50 C50 C51 127.3(4) . .
O51 C50 C51 108.0(3) . .
C50 O51 C14 118.6(3) . .
O56 C51 C50 107.1(3) . .
O56 C51 C52 105.9(3) . .
C50 C51 C52 118.7(3) . .
O56 C51 C56 101.9(3) . .
C50 C51 C56 117.1(3) . .
C52 C51 C56 104.3(3) . .
C51 C52 C53 101.3(3) . .
C51 C52 H52A 111.5 . .
C53 C52 H52A 111.5 . .
C51 C52 H52B 111.5 . .
C53 C52 H52B 111.5 . .
H52A C52 H52B 109.3 . .
C52 C53 C54 104.3(3) . .
C52 C53 H53A 110.9 . .
C54 C53 H53A 110.9 . .
C52 C53 H53B 110.9 . .
C54 C53 H53B 110.9 . .
H53A C53 H53B 108.9 . .
C55 C54 C59 114.5(4) . .
C55 C54 C53 103.9(3) . .
C59 C54 C53 115.5(4) . .
C55 C54 C56 98.6(3) . .
C59 C54 C56 119.3(4) . .
C53 C54 C56 102.6(3) . .
O55 C55 O56 120.9(4) . .
O55 C55 C54 131.4(4) . .
O56 C55 C54 107.7(3) . .
C55 O56 C51 105.5(3) . .
C57 C56 C58 109.2(3) . .
C57 C56 C54 114.0(3) . .
C58 C56 C54 113.6(3) . .
C57 C56 C51 115.0(3) . .
C58 C56 C51 113.0(3) . .
C54 C56 C51 91.3(3) . .
C56 C57 H57A 109.5 . .
C56 C57 H57B 109.5 . .
H57A C57 H57B 109.5 . .
C56 C57 H57C 109.5 . .
H57A C57 H57C 109.5 . .
H57B C57 H57C 109.5 . .
C56 C58 H58A 109.5 . .
C56 C58 H58B 109.5 . .
H58A C58 H58B 109.5 . .
C56 C58 H58C 109.5 . .
H58A C58 H58C 109.5 . .
H58B C58 H58C 109.5 . .
C54 C59 H59A 109.5 . .
C54 C59 H59B 109.5 . .
H59A C59 H59B 109.5 . .
C54 C59 H59C 109.5 . .
H59A C59 H59C 109.5 . .
H59B C59 H59C 109.5 . .
O60 C60 O61 123.8(4) . .
O60 C60 C61 125.2(4) . .
O61 C60 C61 111.0(3) . .
C60 O61 C24 116.9(3) . .
O66 C61 C60 106.1(3) . .
O66 C61 C62 105.0(3) . .
C60 C61 C62 117.7(3) . .
O66 C61 C66 102.8(3) . .
C60 C61 C66 119.4(3) . .
C62 C61 C66 104.0(3) . .
C61 C62 C63 101.2(3) . .
C61 C62 H62A 111.5 . .
C63 C62 H62A 111.5 . .
C61 C62 H62B 111.5 . .
C63 C62 H62B 111.5 . .
H62A C62 H62B 109.4 . .
C62 C63 C64 104.0(3) . .
C62 C63 H63A 111.0 . .
C64 C63 H63A 111.0 . .
C62 C63 H63B 111.0 . .
C64 C63 H63B 111.0 . .
H63A C63 H63B 109.0 . .
C65 C64 C69 114.4(4) . .
C65 C64 C66 100.1(3) . .
C69 C64 C66 119.1(4) . .
C65 C64 C63 103.0(3) . .
C69 C64 C63 115.7(4) . .
C66 C64 C63 102.0(3) . .
O65 C65 O66 120.8(4) . .
O65 C65 C64 132.2(4) . .
O66 C65 C64 107.0(3) . .
C65 O66 C61 106.0(3) . .
C68 C66 C67 109.3(3) . .
C68 C66 C61 112.6(3) . .
C67 C66 C61 115.4(3) . .
C68 C66 C64 113.4(3) . .
C67 C66 C64 113.8(3) . .
C61 C66 C64 91.5(3) . .
C66 C67 H67A 109.5 . .
C66 C67 H67B 109.5 . .
H67A C67 H67B 109.5 . .
C66 C67 H67C 109.5 . .
H67A C67 H67C 109.5 . .
H67B C67 H67C 109.5 . .
C66 C68 H68A 109.5 . .
C66 C68 H68B 109.5 . .
H68A C68 H68B 109.5 . .
C66 C68 H68C 109.5 . .
H68A C68 H68C 109.5 . .
H68B C68 H68C 109.5 . .
C64 C69 H69A 109.5 . .
C64 C69 H69B 109.5 . .
H69A C69 H69B 109.5 . .
C64 C69 H69C 109.5 . .
H69A C69 H69C 109.5 . .
H69B C69 H69C 109.5 . .
O70 C70 O71 124.7(4) . .
O70 C70 C71 125.4(4) . .
O71 C70 C71 109.8(3) . .
C70 O71 C34 119.5(3) . .
O76 C71 C70 107.0(3) . .
O76 C71 C72 106.0(3) . .
C70 C71 C72 118.4(3) . .
O76 C71 C76 102.3(3) . .
C70 C71 C76 117.4(3) . .
C72 C71 C76 104.1(3) . .
C71 C72 C73 101.4(3) . .
C71 C72 H72A 111.5 . .
C73 C72 H72A 111.5 . .
C71 C72 H72B 111.5 . .
C73 C72 H72B 111.5 . .
H72A C72 H72B 109.3 . .
C72 C73 C74 104.3(3) . .
C72 C73 H73A 110.9 . .
C74 C73 H73A 110.9 . .
C72 C73 H73B 110.9 . .
C74 C73 H73B 110.9 . .
H73A C73 H73B 108.9 . .
C79 C74 C75 114.6(3) . .
C79 C74 C73 115.3(3) . .
C75 C74 C73 103.3(3) . .
C79 C74 C76 119.6(3) . .
C75 C74 C76 99.1(3) . .
C73 C74 C76 102.3(3) . .
O75 C75 O76 121.4(4) . .
O75 C75 C74 131.3(4) . .
O76 C75 C74 107.3(3) . .
C75 O76 C71 106.4(3) . .
C77 C76 C78 110.0(3) . .
C77 C76 C74 113.7(3) . .
C78 C76 C74 113.5(3) . .
C77 C76 C71 115.2(3) . .
C78 C76 C71 112.5(3) . .
C74 C76 C71 90.8(3) . .
C76 C77 H77A 109.5 . .
C76 C77 H77B 109.5 . .
H77A C77 H77B 109.5 . .
C76 C77 H77C 109.5 . .
H77A C77 H77C 109.5 . .
H77B C77 H77C 109.5 . .
C76 C78 H78A 109.5 . .
C76 C78 H78B 109.5 . .
H78A C78 H78B 109.5 . .
C76 C78 H78C 109.5 . .
H78A C78 H78C 109.5 . .
H78B C78 H78C 109.5 . .
C74 C79 H79A 109.5 . .
C74 C79 H79B 109.5 . .
H79A C79 H79B 109.5 . .
C74 C79 H79C 109.5 . .
H79A C79 H79C 109.5 . .
H79B C79 H79C 109.5 . .
Cl1 C81 Cl1 112.8(4) . 2_765
Cl1 C81 H81A 109.0 . .
Cl1 C81 H81A 109.0 2_765 .
Cl1 C81 H81B 109.0 . .
Cl1 C81 H81B 109.0 2_765 .
H81A C81 H81B 107.8 . .
Cl3 C82 Cl4 87(2) . .
Cl3 C82 H82A 114.2 . .
Cl4 C82 H82A 114.2 . .
Cl3 C82 H82B 114.2 . .
Cl4 C82 H82B 114.2 . .
H82A C82 H82B 111.4 . .

loop_
_geom_bond_atom_site_label_1
_geom_bond_atom_site_label_2
_geom_bond_distance
_geom_bond_site_symmetry_2
C1 C32 1.519(5) .
C1 C11 1.522(5) .
C1 C41 1.552(5) .
C1 C4 1.590(5) .
C2 C21 1.510(5) .
C2 C12 1.519(5) .
C2 C44 1.552(5) .
C2 C4 1.593(5) .
C3 C31 1.515(5) .
C3 C22 1.524(5) .
C3 C47 1.549(5) .
C3 C4 1.605(5) .
C4 C5 1.532(5) .
C5 H5A 0.9800 .
C5 H5B 0.9800 .
C5 H5C 0.9800 .
C11 C12 1.374(5) .
C11 C16 1.394(6) .
C12 C13 1.399(5) .
C13 C14 1.375(6) .
C13 H13 0.9500 .
C14 C15 1.366(6) .
C14 O51 1.418(5) .
C15 C16 1.389(6) .
C15 H15 0.9500 .
C16 H16 0.9500 .
C21 C22 1.383(5) .
C21 C26 1.389(5) .
C22 C23 1.409(5) .
C23 C24 1.376(5) .
C23 H23 0.9500 .
C24 C25 1.379(5) .
C24 O61 1.424(4) .
C25 C26 1.372(5) .
C25 H25 0.9500 .
C26 H26 0.9500 .
C31 C32 1.384(5) .
C31 C36 1.388(5) .
C32 C33 1.389(5) .
C33 C34 1.378(5) .
C33 H33 0.9500 .
C34 C35 1.378(6) .
C34 O71 1.421(4) .
C35 C36 1.390(6) .
C35 H35 0.9500 .
C36 H36 0.9500 .
C41 C42 1.530(6) .
C41 H41A 0.9900 .
C41 H41B 0.9900 .
C42 C43 1.530(6) .
C42 H42A 0.9900 .
C42 H42B 0.9900 .
C43 H43A 0.9800 .
C43 H43B 0.9800 .
C43 H43C 0.9800 .
C44 C45 1.525(6) .
C44 H44A 0.9900 .
C44 H44B 0.9900 .
C45 C46 1.526(6) .
C45 H45A 0.9900 .
C45 H45B 0.9900 .
C46 H46A 0.9800 .
C46 H46B 0.9800 .
C46 H46C 0.9800 .
C47 C48 1.533(6) .
C47 H47A 0.9900 .
C47 H47B 0.9900 .
C48 C49 1.471(6) .
C48 H48A 0.9900 .
C48 H48B 0.9900 .
C49 H49A 0.9800 .
C49 H49B 0.9800 .
C49 H49C 0.9800 .
C50 O50 1.186(5) .
C50 O51 1.357(5) .
C50 C51 1.500(6) .
C51 O56 1.469(4) .
C51 C52 1.529(6) .
C51 C56 1.559(5) .
C52 C53 1.540(6) .
C52 H52A 0.9900 .
C52 H52B 0.9900 .
C53 C54 1.548(6) .
C53 H53A 0.9900 .
C53 H53B 0.9900 .
C54 C55 1.511(6) .
C54 C59 1.511(6) .
C54 C56 1.550(5) .
C55 O55 1.199(5) .
C55 O56 1.369(5) .
C56 C57 1.528(5) .
C56 C58 1.529(6) .
C57 H57A 0.9800 .
C57 H57B 0.9800 .
C57 H57C 0.9800 .
C58 H58A 0.9800 .
C58 H58B 0.9800 .
C58 H58C 0.9800 .
C59 H59A 0.9800 .
C59 H59B 0.9800 .
C59 H59C 0.9800 .
C60 O60 1.195(5) .
C60 O61 1.353(5) .
C60 C61 1.504(5) .
C61 O66 1.457(4) .
C61 C62 1.539(6) .
C61 C66 1.541(6) .
C62 C63 1.542(6) .
C62 H62A 0.9900 .
C62 H62B 0.9900 .
C63 C64 1.555(6) .
C63 H63A 0.9900 .
C63 H63B 0.9900 .
C64 C65 1.495(6) .
C64 C69 1.511(6) .
C64 C66 1.554(5) .
C65 O65 1.199(5) .
C65 O66 1.378(5) .
C66 C68 1.523(6) .
C66 C67 1.527(5) .
C67 H67A 0.9800 .
C67 H67B 0.9800 .
C67 H67C 0.9800 .
C68 H68A 0.9800 .
C68 H68B 0.9800 .
C68 H68C 0.9800 .
C69 H69A 0.9800 .
C69 H69B 0.9800 .
C69 H69C 0.9800 .
C70 O70 1.196(5) .
C70 O71 1.346(5) .
C70 C71 1.493(5) .
C71 O76 1.455(4) .
C71 C72 1.527(5) .
C71 C76 1.563(5) .
C72 C73 1.541(5) .
C72 H72A 0.9900 .
C72 H72B 0.9900 .
C73 C74 1.548(5) .
C73 H73A 0.9900 .
C73 H73B 0.9900 .
C74 C79 1.508(6) .
C74 C75 1.514(6) .
C74 C76 1.562(5) .
C75 O75 1.195(5) .
C75 O76 1.365(5) .
C76 C77 1.523(6) .
C76 C78 1.525(6) .
C77 H77A 0.9800 .
C77 H77B 0.9800 .
C77 H77C 0.9800 .
C78 H78A 0.9800 .
C78 H78B 0.9800 .
C78 H78C 0.9800 .
C79 H79A 0.9800 .
C79 H79B 0.9800 .
C79 H79C 0.9800 .
C81 Cl1 1.750(4) .
C81 Cl1 1.750(4) 2_765
C81 H81A 0.9900 .
C81 H81B 0.9900 .
C82 Cl3 1.79(2) .
C82 Cl4 1.84(2) .
C82 H82A 0.9900 .
C82 H82B 0.9900 .

loop_
_geom_torsion_atom_site_label_1
_geom_torsion_atom_site_label_2
_geom_torsion_atom_site_label_3
_geom_torsion_atom_site_label_4
_geom_torsion
C32 C1 C4 C5 -119.7(3)
C11 C1 C4 C5 125.9(3)
C41 C1 C4 C5 5.0(5)
C32 C1 C4 C2 117.2(3)
C11 C1 C4 C2 2.9(4)
C41 C1 C4 C2 -118.0(3)
C32 C1 C4 C3 5.0(3)
C11 C1 C4 C3 -109.4(3)
C41 C1 C4 C3 129.7(3)
C21 C2 C4 C5 121.7(3)
C12 C2 C4 C5 -123.9(3)
C44 C2 C4 C5 -2.3(5)
C21 C2 C4 C1 -115.7(3)
C12 C2 C4 C1 -1.3(3)
C44 C2 C4 C1 120.3(3)
C21 C2 C4 C3 -3.4(4)
C12 C2 C4 C3 111.0(3)
C44 C2 C4 C3 -127.4(3)
C31 C3 C4 C5 120.7(3)
C22 C3 C4 C5 -121.7(3)
C47 C3 C4 C5 -0.7(5)
C31 C3 C4 C1 -2.5(3)
C22 C3 C4 C1 115.0(3)
C47 C3 C4 C1 -124.0(3)
C31 C3 C4 C2 -115.1(3)
C22 C3 C4 C2 2.4(4)
C47 C3 C4 C2 123.4(3)
C32 C1 C11 C12 -114.7(4)
C41 C1 C11 C12 124.1(4)
C4 C1 C11 C12 -3.7(4)
C32 C1 C11 C16 62.9(5)
C41 C1 C11 C16 -58.4(5)
C4 C1 C11 C16 173.9(4)
C16 C11 C12 C13 1.4(6)
C1 C11 C12 C13 179.1(3)
C16 C11 C12 C2 -174.7(3)
C1 C11 C12 C2 3.1(5)
C21 C2 C12 C11 110.1(4)
C44 C2 C12 C11 -128.0(4)
C4 C2 C12 C11 -1.0(4)
C21 C2 C12 C13 -65.5(5)
C44 C2 C12 C13 56.3(5)
C4 C2 C12 C13 -176.7(4)
C11 C12 C13 C14 -1.2(6)
C2 C12 C13 C14 174.2(4)
C12 C13 C14 C15 0.4(6)
C12 C13 C14 O51 -172.8(3)
C13 C14 C15 C16 0.2(7)
O51 C14 C15 C16 173.2(4)
C14 C15 C16 C11 -0.1(6)
C12 C11 C16 C15 -0.7(6)
C1 C11 C16 C15 -178.1(4)
C12 C2 C21 C22 -107.4(4)
C44 C2 C21 C22 131.7(3)
C4 C2 C21 C22 3.4(4)
C12 C2 C21 C26 71.9(5)
C44 C2 C21 C26 -49.0(5)
C4 C2 C21 C26 -177.3(4)
C26 C21 C22 C23 -0.8(5)
C2 C21 C22 C23 178.5(3)
C26 C21 C22 C3 178.7(3)
C2 C21 C22 C3 -2.0(4)
C31 C3 C22 C21 111.8(3)
C47 C3 C22 C21 -126.3(4)
C4 C3 C22 C21 -0.4(4)
C31 C3 C22 C23 -68.7(5)
C47 C3 C22 C23 53.2(5)
C4 C3 C22 C23 179.1(4)
C21 C22 C23 C24 -0.2(5)
C3 C22 C23 C24 -179.7(4)
C22 C23 C24 C25 1.3(6)
C22 C23 C24 O61 -173.8(3)
C23 C24 C25 C26 -1.4(6)
O61 C24 C25 C26 173.7(3)
C24 C25 C26 C21 0.3(6)
C22 C21 C26 C25 0.8(6)
C2 C21 C26 C25 -178.5(4)
C22 C3 C31 C32 -113.3(4)
C47 C3 C31 C32 125.0(3)
C4 C3 C31 C32 -1.2(4)
C22 C3 C31 C36 69.8(5)
C47 C3 C31 C36 -51.9(5)
C4 C3 C31 C36 -178.1(4)
C36 C31 C32 C33 1.1(5)
C3 C31 C32 C33 -176.0(3)
C36 C31 C32 C1 -178.1(3)
C3 C31 C32 C1 4.7(4)
C11 C1 C32 C31 104.7(4)
C41 C1 C32 C31 -135.7(3)
C4 C1 C32 C31 -6.1(4)
C11 C1 C32 C33 -74.5(5)
C41 C1 C32 C33 45.1(5)
C4 C1 C32 C33 174.7(3)
C31 C32 C33 C34 0.0(5)
C1 C32 C33 C34 179.1(3)
C32 C33 C34 C35 -1.4(6)
C32 C33 C34 O71 -176.9(3)
C33 C34 C35 C36 1.7(6)
O71 C34 C35 C36 176.8(4)
C32 C31 C36 C35 -0.9(6)
C3 C31 C36 C35 175.8(4)
C34 C35 C36 C31 -0.5(6)
C32 C1 C41 C42 48.7(5)
C11 C1 C41 C42 168.7(4)
C4 C1 C41 C42 -72.6(5)
C1 C41 C42 C43 -149.0(4)
C21 C2 C44 C45 -40.5(5)
C12 C2 C44 C45 -161.2(3)
C4 C2 C44 C45 80.1(4)
C2 C44 C45 C46 -171.9(3)
C31 C3 C47 C48 -47.6(5)
C22 C3 C47 C48 -170.8(4)
C4 C3 C47 C48 71.0(5)
C3 C47 C48 C49 153.9(4)
O50 C50 O51 C14 0.3(6)
C51 C50 O51 C14 179.1(3)
C15 C14 O51 C50 66.8(5)
C13 C14 O51 C50 -119.8(4)
O50 C50 C51 O56 -7.8(6)
O51 C50 C51 O56 173.4(3)
O50 C50 C51 C52 -127.5(5)
O51 C50 C51 C52 53.7(5)
O50 C50 C51 C56 105.8(5)
O51 C50 C51 C56 -73.0(4)
O56 C51 C52 C53 69.7(4)
C50 C51 C52 C53 -170.0(4)
C56 C51 C52 C53 -37.4(4)
C51 C52 C53 C54 1.5(4)
C52 C53 C54 C55 -67.6(4)
C52 C53 C54 C59 166.2(4)
C52 C53 C54 C56 34.7(4)
C59 C54 C55 O55 15.2(7)
C53 C54 C55 O55 -111.6(5)
C56 C54 C55 O55 143.0(5)
C59 C54 C55 O56 -165.1(4)
C53 C54 C55 O56 68.1(4)
C56 C54 C55 O56 -37.3(4)
O55 C55 O56 C51 -178.2(4)
C54 C55 O56 C51 2.1(4)
C50 C51 O56 C55 157.7(3)
C52 C51 O56 C55 -74.7(4)
C56 C51 O56 C55 34.1(4)
C55 C54 C56 C57 170.8(3)
C59 C54 C56 C57 -64.8(5)
C53 C54 C56 C57 64.3(4)
C55 C54 C56 C58 -63.3(4)
C59 C54 C56 C58 61.2(5)
C53 C54 C56 C58 -169.7(3)
C55 C54 C56 C51 52.6(3)
C59 C54 C56 C51 177.0(4)
C53 C54 C56 C51 -53.9(3)
O56 C51 C56 C57 -170.9(3)
C50 C51 C56 C57 72.6(5)
C52 C51 C56 C57 -60.9(4)
O56 C51 C56 C58 62.8(4)
C50 C51 C56 C58 -53.6(5)
C52 C51 C56 C58 172.9(3)
O56 C51 C56 C54 -53.6(3)
C50 C51 C56 C54 -170.0(3)
C52 C51 C56 C54 56.5(3)
O60 C60 O61 C24 13.0(6)
C61 C60 O61 C24 -165.9(3)
C23 C24 O61 C60 -128.3(4)
C25 C24 O61 C60 56.4(5)
O60 C60 C61 O66 -4.4(5)
O61 C60 C61 O66 174.4(3)
O60 C60 C61 C62 -121.6(5)
O61 C60 C61 C62 57.2(4)
O60 C60 C61 C66 110.9(5)
O61 C60 C61 C66 -70.2(4)
O66 C61 C62 C63 69.7(4)
C60 C61 C62 C63 -172.6(3)
C66 C61 C62 C63 -38.0(4)
C61 C62 C63 C64 1.4(4)
C62 C63 C64 C65 -68.6(4)
C62 C63 C64 C69 165.7(4)
C62 C63 C64 C66 34.8(4)
C69 C64 C65 O65 17.8(7)
C66 C64 C65 O65 146.4(5)
C63 C64 C65 O65 -108.6(5)
C69 C64 C65 O66 -163.9(4)
C66 C64 C65 O66 -35.3(4)
C63 C64 C65 O66 69.7(4)
O65 C65 O66 C61 179.7(4)
C64 C65 O66 C61 1.1(4)
C60 C61 O66 C65 160.3(3)
C62 C61 O66 C65 -74.4(4)
C66 C61 O66 C65 34.1(4)
O66 C61 C66 C68 64.2(4)
C60 C61 C66 C68 -52.9(5)
C62 C61 C66 C68 173.5(3)
O66 C61 C66 C67 -169.3(3)
C60 C61 C66 C67 73.7(5)
C62 C61 C66 C67 -59.9(4)
O66 C61 C66 C64 -51.9(3)
C60 C61 C66 C64 -169.0(3)
C62 C61 C66 C64 57.4(3)
C65 C64 C66 C68 -64.5(4)
C69 C64 C66 C68 60.9(5)
C63 C64 C66 C68 -170.3(3)
C65 C64 C66 C67 169.7(3)
C69 C64 C66 C67 -64.9(5)
C63 C64 C66 C67 63.9(4)
C65 C64 C66 C61 50.9(3)
C69 C64 C66 C61 176.4(4)
C63 C64 C66 C61 -54.8(3)
O70 C70 O71 C34 -5.5(6)
C71 C70 O71 C34 172.9(3)
C35 C34 O71 C70 58.3(5)
C33 C34 O71 C70 -126.2(4)
O70 C70 C71 O76 -12.1(6)
O71 C70 C71 O76 169.4(3)
O70 C70 C71 C72 -131.6(5)
O71 C70 C71 C72 49.9(5)
O70 C70 C71 C76 102.1(5)
O71 C70 C71 C76 -76.4(4)
O76 C71 C72 C73 69.3(3)
C70 C71 C72 C73 -170.6(3)
C76 C71 C72 C73 -38.1(4)
C71 C72 C73 C74 1.7(4)
C72 C73 C74 C79 166.4(4)
C72 C73 C74 C75 -67.7(4)
C72 C73 C74 C76 34.9(4)
C79 C74 C75 O75 16.7(6)
C73 C74 C75 O75 -109.6(5)
C76 C74 C75 O75 145.3(5)
C79 C74 C75 O76 -164.8(3)
C73 C74 C75 O76 68.9(4)
C76 C74 C75 O76 -36.2(4)
O75 C75 O76 C71 179.8(4)
C74 C75 O76 C71 1.1(4)
C70 C71 O76 C75 158.8(3)
C72 C71 O76 C75 -73.9(3)
C76 C71 O76 C75 34.8(4)
C79 C74 C76 C77 -65.1(5)
C75 C74 C76 C77 169.7(3)
C73 C74 C76 C77 63.8(4)
C79 C74 C76 C78 61.7(5)
C75 C74 C76 C78 -63.5(4)
C73 C74 C76 C78 -169.4(3)
C79 C74 C76 C71 176.8(4)
C75 C74 C76 C71 51.6(3)
C73 C74 C76 C71 -54.3(3)
O76 C71 C76 C77 -169.9(3)
C70 C71 C76 C77 73.3(4)
C72 C71 C76 C77 -59.7(4)
O76 C71 C76 C78 62.9(4)
C70 C71 C76 C78 -53.9(4)
C72 C71 C76 C78 173.1(3)
O76 C71 C76 C74 -53.1(3)
C70 C71 C76 C74 -169.9(3)
C72 C71 C76 C74 57.1(3)
